data_7156775
loop_
_publ_author_name
'Yan, Li-Qin'
'Cai, Xiaoting'
'He, Xinwei'
'Wang, Hui'
'Xie, Mengqing'
'Zuo, Youpeng'
'Shang, Yongjia'

_publ_section_title
;
 Synthesis of 4-styrylcoumarins via FeCl<sub>3</sub>-promoted cascade
 reactions of propargylamines with \b-keto esters.
;
_journal_issue 16
_journal_name_full 'Organic &amp; biomolecular chemistry'
_journal_page_first 4005
_journal_page_last 4013
_journal_paper_doi 10.1039/c9ob00323a
_journal_volume 17
_journal_year 2019
_chemical_formula_sum 'C19 H14 O3'
_chemical_formula_weight 290.30
_space_group_IT_number 14
_space_group_name_Hall '-P 2yn'
_space_group_name_H-M_alt 'P 1 21/n 1'
_symmetry_cell_setting monoclinic
_symmetry_space_group_name_Hall '-P 2yn'
_symmetry_space_group_name_H-M 'P 1 21/n 1'
_atom_sites_solution_hydrogens geom
_atom_sites_solution_primary direct
_atom_sites_solution_secondary difmap
_audit_creation_method SHELXL-97
_audit_update_record
;
2018-09-17 deposited with the CCDC.    2019-03-20 downloaded from the CCDC.
;
_cell_angle_alpha 90.00
_cell_angle_beta 100.199(2)
_cell_angle_gamma 90.00
_cell_formula_units_Z 4
_cell_length_a 8.5355(3)
_cell_length_b 9.9613(3)
_cell_length_c 17.9321(5)
_cell_measurement_reflns_used 8327
_cell_measurement_temperature 273(2)
_cell_measurement_theta_max 27.51
_cell_measurement_theta_min 3.04
_cell_volume 1500.58(8)
_computing_cell_refinement 'Bruker SAINT'
_computing_data_collection 'Bruker APEX2'
_computing_data_reduction 'Bruker SAINT'
_computing_molecular_graphics 'Bruker SHELXTL'
_computing_publication_material 'Bruker SHELXTL'
_computing_structure_refinement 'SHELXL-97 (Sheldrick, 1997)'
_computing_structure_solution 'SHELXS-97 (Sheldrick, 1990)'
_diffrn_ambient_temperature 273(2)
_diffrn_measured_fraction_theta_full 0.964
_diffrn_measured_fraction_theta_max 0.964
_diffrn_measurement_device_type 'Bruker APEX-II CCD'
_diffrn_measurement_method '\f and \w scans'
_diffrn_radiation_monochromator graphite
_diffrn_radiation_source 'fine-focus sealed tube'
_diffrn_radiation_type MoK\a
_diffrn_radiation_wavelength 0.71073
_diffrn_reflns_av_R_equivalents 0.0338
_diffrn_reflns_av_sigmaI/netI 0.0277
_diffrn_reflns_limit_h_max 11
_diffrn_reflns_limit_h_min -10
_diffrn_reflns_limit_k_max 12
_diffrn_reflns_limit_k_min -12
_diffrn_reflns_limit_l_max 23
_diffrn_reflns_limit_l_min -23
_diffrn_reflns_number 15425
_diffrn_reflns_theta_full 27.52
_diffrn_reflns_theta_max 27.52
_diffrn_reflns_theta_min 3.08
_diffrn_standards_number 0
_exptl_absorpt_coefficient_mu 0.087
_exptl_absorpt_correction_T_max 0.9829
_exptl_absorpt_correction_T_min 0.9804
_exptl_absorpt_correction_type multi-scan
_exptl_crystal_colour colorless
_exptl_crystal_density_diffrn 1.285
_exptl_crystal_density_method 'not measured'
_exptl_crystal_description block
_exptl_crystal_F_000 608
_exptl_crystal_size_max 0.23
_exptl_crystal_size_mid 0.21
_exptl_crystal_size_min 0.20
_refine_diff_density_max 0.228
_refine_diff_density_min -0.193
_refine_diff_density_rms 0.040
_refine_ls_extinction_method none
_refine_ls_goodness_of_fit_ref 1.031
_refine_ls_hydrogen_treatment mixed
_refine_ls_matrix_type full
_refine_ls_number_parameters 200
_refine_ls_number_reflns 3318
_refine_ls_number_restraints 0
_refine_ls_restrained_S_all 1.031
_refine_ls_R_factor_all 0.0743
_refine_ls_R_factor_gt 0.0544
_refine_ls_shift/su_max 0.000
_refine_ls_shift/su_mean 0.000
_refine_ls_structure_factor_coef Fsqd
_refine_ls_weighting_details 'calc w=1/[\s^2^(Fo^2^)+(0.0815P)^2^+0.4016P] where P=(Fo^2^+2Fc^2^)/3'
_refine_ls_weighting_scheme calc
_refine_ls_wR_factor_gt 0.1402
_refine_ls_wR_factor_ref 0.1582
_reflns_number_gt 2495
_reflns_number_total 3318
_reflns_threshold_expression >2sigma(I)
_cod_data_source_file c9ob00323a2.cif
_cod_data_source_block mo_20160620b_0m
_cod_depositor_comments
;
The following automatic conversions were performed:

'_symmetry_cell_setting' value 'Monoclinic' changed to 'monoclinic'
according to
/home/data/users/saulius/crontab/automatic-downloads/rss-feeds/RSC/lib/dictionaries/cif_core.dic
dictionary named 'cif_core.dic' version 2.4.2 from 2011-04-26.

Automatic conversion script
Id: cif_fix_values 4973 2017-02-22 13:04:09Z antanas 

 Adding full bibliography for 7156775.cif.
;
_cod_original_sg_symbol_H-M P2(1)/n
_cod_database_code 7156775

loop_
_symmetry_equiv_pos_as_xyz
'x, y, z'
'-x+1/2, y+1/2, -z+1/2'
'-x, -y, -z'
'x-1/2, -y-1/2, z-1/2'

loop_
_atom_site_label
_atom_site_type_symbol
_atom_site_fract_x
_atom_site_fract_y
_atom_site_fract_z
_atom_site_U_iso_or_equiv
_atom_site_adp_type
_atom_site_occupancy
_atom_site_symmetry_multiplicity
_atom_site_calc_flag
_atom_site_refinement_flags
O1 O 0.20641(16) 0.55518(12) 0.50038(7) 0.0545(3) Uani 1 1 d .
O3 O 0.28599(19) 0.98933(13) 0.48752(8) 0.0685(4) Uani 1 1 d .
C14 C 0.55204(18) 0.97094(14) 0.29314(9) 0.0392(3) Uani 1 1 d .
C13 C 0.48210(18) 0.89157(15) 0.34803(8) 0.0412(4) Uani 1 1 d .
H13 H 0.5076 0.9177 0.3985 0.049 Uiso 1 1 calc R
C7 C 0.32331(18) 0.70946(15) 0.39133(8) 0.0399(3) Uani 1 1 d .
C8 C 0.24400(18) 0.76789(15) 0.44170(8) 0.0416(4) Uani 1 1 d .
C6 C 0.34741(18) 0.56522(15) 0.39532(9) 0.0422(4) Uani 1 1 d .
C12 C 0.38617(19) 0.78623(15) 0.33292(9) 0.0435(4) Uani 1 1 d .
H12 H 0.3571 0.7595 0.2827 0.052 Uiso 1 1 calc R
C15 C 0.5119(2) 0.95397(17) 0.21499(9) 0.0471(4) Uani 1 1 d .
H15 H 0.4371 0.8895 0.1953 0.057 Uiso 1 1 calc R
C10 C 0.2075(2) 0.91628(17) 0.44261(9) 0.0485(4) Uani 1 1 d .
C19 C 0.6649(2) 1.06763(17) 0.32064(10) 0.0486(4) Uani 1 1 d .
H19 H 0.6944 1.0795 0.3727 0.058 Uiso 1 1 calc R
C16 C 0.5824(2) 1.0320(2) 0.16641(10) 0.0565(5) Uani 1 1 d .
H16 H 0.5558 1.0192 0.1143 0.068 Uiso 1 1 calc R
C9 C 0.1800(2) 0.69075(18) 0.49819(9) 0.0498(4) Uani 1 1 d .
C1 C 0.2881(2) 0.49303(16) 0.45069(9) 0.0459(4) Uani 1 1 d .
C18 C 0.7342(2) 1.14651(19) 0.27189(12) 0.0600(5) Uani 1 1 d .
H18 H 0.8091 1.2112 0.2912 0.072 Uiso 1 1 calc R
C5 C 0.4293(2) 0.49392(18) 0.34731(11) 0.0557(4) Uani 1 1 d .
H5 H 0.4714 0.5396 0.3102 0.067 Uiso 1 1 calc R
C17 C 0.6923(2) 1.1292(2) 0.19519(12) 0.0602(5) Uani 1 1 d .
H17 H 0.7380 1.1829 0.1624 0.072 Uiso 1 1 calc R
C2 C 0.3071(2) 0.35528(18) 0.45790(12) 0.0603(5) Uani 1 1 d .
H2 H 0.2658 0.3087 0.4950 0.072 Uiso 1 1 calc R
C3 C 0.3877(3) 0.28861(19) 0.40956(14) 0.0702(6) Uani 1 1 d .
H3 H 0.4015 0.1962 0.4141 0.084 Uiso 1 1 calc R
C4 C 0.4488(3) 0.35722(19) 0.35406(14) 0.0696(6) Uani 1 1 d .
H4 H 0.5028 0.3110 0.3214 0.083 Uiso 1 1 calc R
C11 C 0.0689(4) 0.9650(3) 0.38775(17) 0.0989(9) Uani 1 1 d .
H11A H -0.0264 0.9241 0.3985 0.148 Uiso 1 1 calc R
H11B H 0.0823 0.9418 0.3373 0.148 Uiso 1 1 calc R
H11C H 0.0611 1.0608 0.3918 0.148 Uiso 1 1 calc R
O2 O 0.10236(19) 0.73638(15) 0.54211(8) 0.0725(4) Uani 1 1 d .

loop_
_atom_site_aniso_label
_atom_site_aniso_U_11
_atom_site_aniso_U_22
_atom_site_aniso_U_33
_atom_site_aniso_U_23
_atom_site_aniso_U_13
_atom_site_aniso_U_12
O1 0.0697(8) 0.0455(6) 0.0511(6) 0.0073(5) 0.0187(6) -0.0067(6)
O3 0.0927(11) 0.0474(7) 0.0637(8) -0.0097(6) 0.0090(7) -0.0088(7)
C14 0.0393(7) 0.0326(7) 0.0476(8) 0.0030(6) 0.0127(6) 0.0063(6)
C13 0.0441(8) 0.0383(8) 0.0419(7) 0.0022(6) 0.0092(6) 0.0020(6)
C7 0.0398(7) 0.0360(7) 0.0426(7) 0.0025(6) 0.0041(6) -0.0035(6)
C8 0.0439(8) 0.0385(7) 0.0413(7) 0.0017(6) 0.0052(6) -0.0037(6)
C6 0.0387(8) 0.0364(7) 0.0509(8) 0.0030(6) 0.0062(6) -0.0026(6)
C12 0.0508(9) 0.0385(7) 0.0418(8) 0.0004(6) 0.0101(6) -0.0013(7)
C15 0.0469(9) 0.0472(8) 0.0475(8) 0.0028(7) 0.0091(7) 0.0016(7)
C10 0.0594(10) 0.0413(8) 0.0472(8) -0.0020(7) 0.0154(7) 0.0006(7)
C19 0.0520(9) 0.0423(8) 0.0530(9) -0.0033(7) 0.0131(7) -0.0027(7)
C16 0.0564(10) 0.0676(12) 0.0485(9) 0.0120(8) 0.0175(8) 0.0117(9)
C9 0.0554(10) 0.0487(9) 0.0465(8) 0.0006(7) 0.0126(7) -0.0059(8)
C1 0.0462(8) 0.0400(8) 0.0505(8) 0.0048(7) 0.0056(7) -0.0028(7)
C18 0.0543(10) 0.0500(10) 0.0789(13) 0.0032(9) 0.0205(9) -0.0104(8)
C5 0.0553(10) 0.0434(9) 0.0728(11) 0.0007(8) 0.0229(9) -0.0003(8)
C17 0.0539(10) 0.0603(11) 0.0729(12) 0.0206(9) 0.0290(9) 0.0053(9)
C2 0.0671(11) 0.0427(9) 0.0698(11) 0.0155(8) 0.0085(9) -0.0040(8)
C3 0.0730(13) 0.0371(9) 0.1005(16) 0.0091(10) 0.0154(12) 0.0074(9)
C4 0.0693(12) 0.0458(10) 0.0991(16) -0.0011(10) 0.0296(11) 0.0100(9)
C11 0.1020(19) 0.0682(14) 0.110(2) -0.0116(14) -0.0252(16) 0.0331(14)
O2 0.0941(11) 0.0638(9) 0.0707(9) -0.0026(7) 0.0446(8) -0.0035(8)

loop_
_atom_type_symbol
_atom_type_description
_atom_type_scat_dispersion_real
_atom_type_scat_dispersion_imag
_atom_type_scat_source
C C 0.0033 0.0016 'International Tables Vol C Tables 4.2.6.8 and 6.1.1.4'
H H 0.0000 0.0000 'International Tables Vol C Tables 4.2.6.8 and 6.1.1.4'
O O 0.0106 0.0060 'International Tables Vol C Tables 4.2.6.8 and 6.1.1.4'

loop_
_geom_angle_atom_site_label_1
_geom_angle_atom_site_label_2
_geom_angle_atom_site_label_3
_geom_angle
C9 O1 C1 121.78(12)
C19 C14 C15 118.21(15)
C19 C14 C13 118.28(14)
C15 C14 C13 123.52(14)
C12 C13 C14 126.66(14)
C12 C13 H13 116.7
C14 C13 H13 116.7
C8 C7 C6 118.45(13)
C8 C7 C12 122.69(13)
C6 C7 C12 118.86(13)
C7 C8 C9 122.18(14)
C7 C8 C10 123.82(13)
C9 C8 C10 113.95(13)
C1 C6 C5 117.55(15)
C1 C6 C7 118.70(14)
C5 C6 C7 123.74(14)
C13 C12 C7 123.63(14)
C13 C12 H12 118.2
C7 C12 H12 118.2
C16 C15 C14 120.60(16)
C16 C15 H15 119.7
C14 C15 H15 119.7
O3 C10 C11 122.24(18)
O3 C10 C8 120.63(17)
C11 C10 C8 117.10(16)
C18 C19 C14 121.10(16)
C18 C19 H19 119.5
C14 C19 H19 119.5
C15 C16 C17 120.05(17)
C15 C16 H16 120.0
C17 C16 H16 120.0
O2 C9 O1 117.43(15)
O2 C9 C8 125.08(16)
O1 C9 C8 117.47(14)
O1 C1 C2 116.81(15)
O1 C1 C6 121.40(14)
C2 C1 C6 121.79(16)
C17 C18 C19 119.89(18)
C17 C18 H18 120.1
C19 C18 H18 120.1
C4 C5 C6 121.04(17)
C4 C5 H5 119.5
C6 C5 H5 119.5
C18 C17 C16 120.14(16)
C18 C17 H17 119.9
C16 C17 H17 119.9
C3 C2 C1 119.01(17)
C3 C2 H2 120.5
C1 C2 H2 120.5
C2 C3 C4 120.74(17)
C2 C3 H3 119.6
C4 C3 H3 119.6
C5 C4 C3 119.86(19)
C5 C4 H4 120.1
C3 C4 H4 120.1
C10 C11 H11A 109.5
C10 C11 H11B 109.5
H11A C11 H11B 109.5
C10 C11 H11C 109.5
H11A C11 H11C 109.5
H11B C11 H11C 109.5

loop_
_geom_bond_atom_site_label_1
_geom_bond_atom_site_label_2
_geom_bond_distance
O1 C9 1.369(2)
O1 C1 1.372(2)
O3 C10 1.198(2)
C14 C19 1.390(2)
C14 C15 1.393(2)
C14 C13 1.469(2)
C13 C12 1.329(2)
C13 H13 0.9300
C7 C8 1.353(2)
C7 C6 1.451(2)
C7 C12 1.473(2)
C8 C9 1.453(2)
C8 C10 1.511(2)
C6 C1 1.392(2)
C6 C5 1.396(2)
C12 H12 0.9300
C15 C16 1.382(2)
C15 H15 0.9300
C10 C11 1.480(3)
C19 C18 1.384(2)
C19 H19 0.9300
C16 C17 1.383(3)
C16 H16 0.9300
C9 O2 1.204(2)
C1 C2 1.385(2)
C18 C17 1.369(3)
C18 H18 0.9300
C5 C4 1.375(3)
C5 H5 0.9300
C17 H17 0.9300
C2 C3 1.370(3)
C2 H2 0.9300
C3 C4 1.383(3)
C3 H3 0.9300
C4 H4 0.9300
C11 H11A 0.9600
C11 H11B 0.9600
C11 H11C 0.9600
